data_2006816
loop_
_publ_author_name
'Ahrens, Birte'
'Jones, Peter G.'

_publ_section_title
;
 A New Modification of Bis(diphenylphosphino)methane Diselenide
;
_journal_issue 12
_journal_name_full 'Acta Crystallographica Section C'
_journal_page_first 1852
_journal_page_last 1854
_journal_paper_doi 10.1107/S0108270197011463
_journal_volume 53
_journal_year 1997
_chemical_formula_sum 'C25 H22 P2 Se2'
_chemical_formula_weight 542.29
_chemical_name_systematic
;
 Bis(diphenylphosphino)methane Diselenide
;
_space_group_IT_number 15
_symmetry_cell_setting monoclinic
_symmetry_space_group_name_Hall '-C 2yc'
_symmetry_space_group_name_H-M 'C 1 2/c 1'
_audit_creation_method SHELXL
_cell_angle_alpha 90.00
_cell_angle_beta 107.298(12)
_cell_angle_gamma 90.00
_cell_formula_units_Z 4
_cell_length_a 21.903(4)
_cell_length_b 10.4490(14)
_cell_length_c 10.1168(14)
_cell_measurement_reflns_used 63
_cell_measurement_temperature 173(2)
_cell_measurement_theta_max 11.5
_cell_measurement_theta_min 4
_cell_volume 2210.7(6)
_computing_cell_refinement XSCANS
_computing_data_collection 'Siemens (reference?) XSCANS; Fait (1991)?'
_computing_data_reduction XSCANS
_computing_molecular_graphics 'XP (Siemens, 1994b)'
_computing_publication_material SHELXL93
_computing_structure_refinement 'SHELXL93 (Sheldrick, 1993)'
_computing_structure_solution 'SHELXS86 (Sheldrick, 1990)'
_diffrn_ambient_temperature 173(2)
_diffrn_measurement_device 'Siemens P4'
_diffrn_measurement_method \w_scans
_diffrn_radiation_monochromator graphite
_diffrn_radiation_source 'fine-focus sealed tube'
_diffrn_radiation_type MoK\a
_diffrn_radiation_wavelength 0.71073
_diffrn_reflns_av_R_equivalents 0.0258
_diffrn_reflns_av_sigmaI/netI 0.0536
_diffrn_reflns_limit_h_max 26
_diffrn_reflns_limit_h_min -26
_diffrn_reflns_limit_k_max 12
_diffrn_reflns_limit_k_min -4
_diffrn_reflns_limit_l_max 7
_diffrn_reflns_limit_l_min -12
_diffrn_reflns_number 3490
_diffrn_reflns_theta_max 25
_diffrn_reflns_theta_min 3.23
_diffrn_standards_decay_% 0
_diffrn_standards_interval_count 247
_diffrn_standards_number 3
_exptl_absorpt_coefficient_mu 3.500
_exptl_absorpt_correction_T_max 0.920
_exptl_absorpt_correction_T_min 0.774
_exptl_absorpt_correction_type 'psi scans (XEMP; Siemens, 1994a)'
_exptl_crystal_colour colourless
_exptl_crystal_density_diffrn 1.629
_exptl_crystal_density_meas ?
_exptl_crystal_description prism
_exptl_crystal_F_000 1080
_exptl_crystal_size_max 0.58
_exptl_crystal_size_mid 0.12
_exptl_crystal_size_min 0.06
_refine_diff_density_max 0.534
_refine_diff_density_min -0.522
_refine_ls_extinction_method none
_refine_ls_goodness_of_fit_all 0.925
_refine_ls_goodness_of_fit_obs 1.044
_refine_ls_hydrogen_treatment constr
_refine_ls_matrix_type full
_refine_ls_number_parameters 132
_refine_ls_number_reflns 1941
_refine_ls_number_restraints 0
_refine_ls_restrained_S_all 0.925
_refine_ls_restrained_S_obs 1.044
_refine_ls_R_factor_all 0.0587
_refine_ls_R_factor_obs .0369
_refine_ls_shift/esd_max 0.001
_refine_ls_shift/esd_mean 0.000
_refine_ls_structure_factor_coef Fsqd
_refine_ls_weighting_details 'w = 1/[\s^2^(Fo^2^)+(0.0569P)^2^] where P=(Fo^2^+2Fc^2^)/3'
_refine_ls_weighting_scheme calc
_refine_ls_wR_factor_all 0.0936
_refine_ls_wR_factor_obs .0884
_reflns_number_observed 1395
_reflns_number_total 1941
_reflns_observed_criterion >2sigma(I)
_cod_data_source_file fg1358.cif
_cod_data_source_block baltrum
_cod_depositor_comments
;
The following automatic conversions were performed:
'_geom_bond_publ_flag' value 'Y' changed to 'y' according to
'/home/saulius/struct/CIF-dictionaries/cif_core.dic' dictionary named
'cif_core.dic' version 2.4.1 from 2010-06-29 (4 times).

Automatic conversion script
Id: cif_fix_enum 1527 2010-12-29 10:47:43Z saulius 

The following automatic conversions were performed:

'_geom_bond_publ_flag' value 'Y' changed to 'y' according to
/home/saulius/struct/CIF-dictionaries/cif_core.dic dictionary named
'cif_core.dic' version 2.4.1 from 2010-06-29 (4
times).

'_geom_angle_publ_flag' value 'Y' changed to 'y' according
to /home/saulius/struct/CIF-dictionaries/cif_core.dic dictionary
named 'cif_core.dic' version 2.4.1 from 2010-06-29 (7 times).

Automatic conversion script
Id: cif_fix_values 1715 2011-07-08 13:25:40Z adriana 

The following automatic conversions were performed:

'_exptl_crystal_density_meas' value 'not measured' was changed to '?'
- the value is perceived as not measured.

Automatic conversion script
Id: cif_fix_values 3008 2015-01-20 13:52:24Z robertas 

The following automatic conversions were performed:

'_refine_ls_weighting_scheme' value 'calc w =
1/[\s^2^(Fo^2^)+(0.0569P)^2^] where P=(Fo^2^+2Fc^2^)/3' was changed
to 'calc'. New tag '_refine_ls_weighting_details' was created. The
value of the new tag was set to 'w = 1/[\s^2^(Fo^2^)+(0.0569P)^2^]
where P=(Fo^2^+2Fc^2^)/3'.

Automatic conversion script
Id: cif_fix_values 3143 2015-03-26 13:38:13Z robertas 
;
_cod_original_cell_volume 2210.6(6)
_cod_original_sg_symbol_H-M 'C 2/c'
_cod_database_code 2006816

loop_
_symmetry_equiv_pos_as_xyz
'x, y, z'
'x, -y, z+1/2'
'x+1/2, y+1/2, z'
'x+1/2, -y+1/2, z+1/2'
'-x, -y, -z'
'-x, y, -z-1/2'
'-x+1/2, -y+1/2, -z'
'-x+1/2, y+1/2, -z-1/2'

loop_
_atom_site_aniso_label
_atom_site_aniso_U_11
_atom_site_aniso_U_22
_atom_site_aniso_U_33
_atom_site_aniso_U_12
_atom_site_aniso_U_13
_atom_site_aniso_U_23
Se .0349(3) .0372(3) .0265(3) .0015(2) .01176(19) .0005(2)
P .0171(5) .0230(6) .0216(6) -.0002(4) .0113(4) -.0001(5)
C1 .021(3) .021(3) .036(4) .000 .017(3) .000
C11 .019(2) .026(2) .023(2) -.0058(18) .0126(17) -.0029(19)
C12 .032(2) .034(3) .028(3) -.009(2) .011(2) .002(2)
C13 .038(3) .045(3) .029(3) -.010(2) .011(2) -.006(2)
C14 .029(3) .037(3) .044(3) -.014(2) .025(2) -.020(2)
C15 .027(3) .027(3) .052(3) -.001(2) .023(2) -.005(2)
C16 .026(2) .027(2) .039(3) .0014(19) .020(2) .000(2)
C21 .016(2) .028(2) .022(2) .0019(17) .0082(18) -.0066(19)
C22 .028(2) .032(3) .050(3) -.004(2) .024(2) .001(2)
C23 .025(3) .046(3) .055(3) -.003(2) .025(2) -.008(3)
C24 .023(2) .046(3) .037(3) .012(2) .008(2) -.014(3)
C25 .036(3) .039(3) .037(3) .014(2) .010(2) .007(2)
C26 .025(2) .040(3) .035(3) .007(2) .016(2) .007(2)

loop_
_atom_site_label
_atom_site_fract_x
_atom_site_fract_y
_atom_site_fract_z
_atom_site_U_iso_or_equiv
_atom_site_thermal_displace_type
_atom_site_calc_flag
_atom_site_refinement_flags
_atom_site_occupancy
_atom_site_disorder_group
_atom_site_type_symbol
Se .48777(2) .28388(5) .53215(5) .03226(18) Uani d . 1 . Se
P .44537(5) .33657(10) .32440(11) .0194(3) Uani d . 1 . P
C1 .5000 .4227(6) .2500 .0243(14) Uani d S 1 . C
H1 .5265 .4792 .3234 .029 Uiso d R 1 . H
C11 .41252(19) .2007(4) .2141(4) .0217(9) Uani d . 1 . C
C12 .3727(2) .2204(5) .0800(5) .0312(10) Uani d . 1 . C
H12 .3617 .3047 .0462 .037 Uiso calc R 1 . H
C13 .3493(2) .1153(5) -.0037(5) .0372(12) Uani d . 1 . C
H13 .3219 .1281 -.0950 .045 Uiso calc R 1 . H
C14 .3653(2) -.0064(5) .0441(5) .0338(12) Uani d . 1 . C
H14 .3496 -.0776 -.0146 .041 Uiso calc R 1 . H
C15 .4040(2) -.0255(4) .1768(5) .0329(12) Uani d . 1 . C
H15 .4148 -.1103 .2094 .039 Uiso calc R 1 . H
C16 .4277(2) .0769(4) .2640(5) .0285(11) Uani d . 1 . C
H16 .4537 .0628 .3563 .034 Uiso calc R 1 . H
C21 .37702(18) .4435(4) .3034(4) .0215(9) Uani d . 1 . C
C22 .3324(2) .4059(4) .3663(5) .0339(12) Uani d . 1 . C
H22 .3385 .3286 .4179 .041 Uiso calc R 1 . H
C23 .2786(2) .4792(5) .3554(5) .0390(13) Uani d . 1 . C
H23 .2478 .4512 .3981 .047 Uiso calc R 1 . H
C24 .2695(2) .5923(5) .2832(5) .0356(12) Uani d . 1 . C
H24 .2327 .6429 .2763 .043 Uiso calc R 1 . H
C25 .3144(2) .6319(5) .2206(5) .0374(12) Uani d . 1 . C
H25 .3084 .7102 .1707 .045 Uiso calc R 1 . H
C26 .3679(2) .5580(5) .2301(5) .0317(11) Uani d . 1 . C
H26 .3986 .5855 .1865 .038 Uiso calc R 1 . H

loop_
_atom_type_symbol
_atom_type_description
_atom_type_scat_dispersion_real
_atom_type_scat_dispersion_imag
_atom_type_scat_source
C C 0.0033 0.0016 'International Tables Vol C Tables 4.2.6.8 and 6.1.1.4'
H H 0.0000 0.0000 'International Tables Vol C Tables 4.2.6.8 and 6.1.1.4'
P P 0.1023 0.0942 'International Tables Vol C Tables 4.2.6.8 and 6.1.1.4'
Se Se -0.0929 2.2259 'International Tables Vol C Tables 4.2.6.8 and 6.1.1.4'

loop_
_geom_angle_atom_site_label_1
_geom_angle_atom_site_label_2
_geom_angle_atom_site_label_3
_geom_angle_site_symmetry_3
_geom_angle
_geom_angle_publ_flag
C11 P C1 . 108.65(18) y
C11 P C21 . 104.18(19) y
C1 P C21 . 105.4(2) y
C11 P Se . 112.70(15) y
C1 P Se . 113.06(6) y
C21 P Se . 112.27(14) y
P C1 P 6_656 121.1(3) y
C12 C11 C16 . 120.2(4) ?
C12 C11 P . 120.1(3) ?
C16 C11 P . 119.7(3) ?
C13 C12 C11 . 119.2(5) ?
C14 C13 C12 . 120.7(5) ?
C13 C14 C15 . 119.9(4) ?
C14 C15 C16 . 121.1(5) ?
C15 C16 C11 . 118.9(4) ?
C22 C21 C26 . 119.0(4) ?
C22 C21 P . 116.3(3) ?
C26 C21 P . 124.7(3) ?
C21 C22 C23 . 120.8(4) ?
C24 C23 C22 . 120.4(4) ?
C23 C24 C25 . 119.4(4) ?
C24 C25 C26 . 120.3(5) ?
C25 C26 C21 . 120.1(4) ?

loop_
_geom_bond_atom_site_label_1
_geom_bond_atom_site_label_2
_geom_bond_site_symmetry_2
_geom_bond_distance
_geom_bond_publ_flag
Se P . 2.1029(12) y
P C11 . 1.817(4) y
P C1 . 1.828(3) y
P C21 . 1.829(4) y
C1 P 6_656 1.828(3) ?
C11 C12 . 1.393(6) ?
C11 C16 . 1.393(6) ?
C12 C13 . 1.388(6) ?
C13 C14 . 1.369(7) ?
C14 C15 . 1.373(7) ?
C15 C16 . 1.386(6) ?
C21 C22 . 1.373(6) ?
C21 C26 . 1.390(6) ?
C22 C23 . 1.381(6) ?
C23 C24 . 1.373(7) ?
C24 C25 . 1.381(6) ?
C25 C26 . 1.384(6) ?

loop_
_geom_torsion_atom_site_label_1
_geom_torsion_atom_site_label_2
_geom_torsion_atom_site_label_3
_geom_torsion_atom_site_label_4
_geom_torsion_site_symmetry_3
_geom_torsion_site_symmetry_4
_geom_torsion
_geom_torsion_publ_flag
C11 P C1 P . 6_656 -40.84(15) ?
C21 P C1 P . 6_656 -151.98(15) ?
Se P C1 P . 6_656 85.05(8) ?
C1 P C11 C12 . . -65.7(4) ?
C21 P C11 C12 . . 46.2(4) ?
Se P C11 C12 . . 168.2(3) y
C1 P C11 C16 . . 113.9(3) ?
C21 P C11 C16 . . -134.1(3) ?
Se P C11 C16 . . -12.2(4) y
C16 C11 C12 C13 . . -1.1(6) ?
P C11 C12 C13 . . 178.5(3) ?
C11 C12 C13 C14 . . -0.4(7) ?
C12 C13 C14 C15 . . 1.1(7) ?
C13 C14 C15 C16 . . -0.3(6) ?
C14 C15 C16 C11 . . -1.2(6) ?
C12 C11 C16 C15 . . 1.9(6) ?
P C11 C16 C15 . . -177.7(3) ?
C11 P C21 C22 . . 73.0(4) ?
C1 P C21 C22 . . -172.7(3) ?
Se P C21 C22 . . -49.2(4) y
C11 P C21 C26 . . -107.3(4) ?
C1 P C21 C26 . . 6.9(4) ?
Se P C21 C26 . . 130.4(4) y
C26 C21 C22 C23 . . 1.1(7) ?
P C21 C22 C23 . . -179.3(4) ?
C21 C22 C23 C24 . . -1.1(8) ?
C22 C23 C24 C25 . . 0.4(7) ?
C23 C24 C25 C26 . . 0.2(7) ?
C24 C25 C26 C21 . . -0.3(7) ?
C22 C21 C26 C25 . . -0.4(7) ?
P C21 C26 C25 . . 180.0(4) ?
Se P P Se 6_656 6_656 148.12(7) y
